data_7057228
loop_
_publ_author_name
'Awwadi, Firas F.'
'Turnbull, Mark M.'
'Alwahsh, Manal I.'
'Haddad, Salim F.'

_publ_section_title
;
 May halogen bonding interactions compete with Cu&#x22EF;Cl
 semi-coordinate bonds? Structural, magnetic and theoretical studies of
 two polymorphs of trans-bis(5-bromo-2-chloro pyridine)dichlorocopper(ii)
 and trans-bis(2,5-dichloropyridine)dichlorocopper(ii)
;
_journal_issue 13
_journal_name_full 'New Journal of Chemistry'
_journal_page_first 10642
_journal_paper_doi 10.1039/C8NJ00422F
_journal_volume 42
_journal_year 2018
_chemical_formula_sum 'C10 H6 Cl6 Cu N2'
_chemical_formula_weight 430.41
_space_group_IT_number 15
_space_group_name_Hall '-C 2yc'
_space_group_name_H-M_alt 'C 1 2/c 1'
_symmetry_cell_setting monoclinic
_symmetry_space_group_name_Hall '-C 2yc'
_symmetry_space_group_name_H-M 'C 1 2/c 1'
_atom_sites_solution_hydrogens geom
_atom_sites_solution_primary direct
_atom_sites_solution_secondary difmap
_audit_creation_method
;
CrysAlisPro, Oxford Diffraction Ltd.,
Version 1.171.35.11 (release 16-05-2011 CrysAlis171 .NET)
(compiled May 16 2011,17:55:39)
;
_audit_update_record
;
2018-01-20 deposited with the CCDC.
2018-03-29 downloaded from the CCDC.
;
_cell_angle_alpha 90.00
_cell_angle_beta 120.219(7)
_cell_angle_gamma 90.00
_cell_formula_units_Z 8
_cell_length_a 16.4247(8)
_cell_length_b 14.1799(4)
_cell_length_c 14.5688(8)
_cell_measurement_reflns_used 2725
_cell_measurement_temperature 293(2)
_cell_measurement_theta_max 29.2577
_cell_measurement_theta_min 2.8646
_cell_volume 2932.0(3)
_computing_cell_refinement
;
CrysAlisPro, Agilent Technologies,
Version 1.171.35.11 (release 16-05-2011 CrysAlis171 .NET)
(compiled May 16 2011,17:55:39)
;
_computing_data_collection
;
CrysAlisPro, Agilent Technologies,
Version 1.171.35.11 (release 16-05-2011 CrysAlis171 .NET)
(compiled May 16 2011,17:55:39)
;
_computing_data_reduction
;
CrysAlisPro, Agilent Technologies,
Version 1.171.35.11 (release 16-05-2011 CrysAlis171 .NET)
(compiled May 16 2011,17:55:39)
;
_computing_molecular_graphics 'shelxtl, Bruker,2002'
_computing_publication_material 'shelxtl, Bruker,2002'
_computing_structure_refinement 'shelxtl, Bruker,2002'
_computing_structure_solution 'shelxtl, Bruker,2002'
_diffrn_ambient_temperature 293(2)
_diffrn_detector_area_resol_mean 16.0534
_diffrn_measured_fraction_theta_full 0.999
_diffrn_measured_fraction_theta_max 0.999
_diffrn_measurement_device_type 'Xcalibur, Eos'
_diffrn_measurement_method '\w scans'
_diffrn_radiation_monochromator graphite
_diffrn_radiation_source 'fine-focus sealed tube'
_diffrn_radiation_type MoK\a
_diffrn_radiation_wavelength 0.71073
_diffrn_reflns_av_R_equivalents 0.0212
_diffrn_reflns_av_sigmaI/netI 0.0288
_diffrn_reflns_limit_h_max 19
_diffrn_reflns_limit_h_min -20
_diffrn_reflns_limit_k_max 17
_diffrn_reflns_limit_k_min -16
_diffrn_reflns_limit_l_max 18
_diffrn_reflns_limit_l_min -18
_diffrn_reflns_number 6568
_diffrn_reflns_theta_full 26.30
_diffrn_reflns_theta_max 26.30
_diffrn_reflns_theta_min 2.87
_exptl_absorpt_coefficient_mu 2.566
_exptl_absorpt_correction_T_max 1.00000
_exptl_absorpt_correction_T_min 0.79887
_exptl_absorpt_correction_type multi-scan
_exptl_absorpt_process_details
;
CrysAlisPro, Agilent Technologies,
Version 1.171.35.11 (release 16-05-2011 CrysAlis171 .NET)
(compiled May 16 2011,17:55:39)
Empirical absorption correction using spherical harmonics,
 implemented in SCALE3 ABSPACK scaling algorithm.
;
_exptl_crystal_colour blue
_exptl_crystal_density_diffrn 1.950
_exptl_crystal_density_method 'not measured'
_exptl_crystal_description parallelpiped
_exptl_crystal_F_000 1688
_exptl_crystal_size_max 0.4
_exptl_crystal_size_mid 0.3
_exptl_crystal_size_min 0.2
_refine_diff_density_max 0.298
_refine_diff_density_min -0.431
_refine_diff_density_rms 0.070
_refine_ls_extinction_method none
_refine_ls_goodness_of_fit_ref 1.057
_refine_ls_hydrogen_treatment constr
_refine_ls_matrix_type full
_refine_ls_number_parameters 172
_refine_ls_number_reflns 2980
_refine_ls_number_restraints 0
_refine_ls_restrained_S_all 1.057
_refine_ls_R_factor_all 0.0365
_refine_ls_R_factor_gt 0.0285
_refine_ls_shift/su_max 0.001
_refine_ls_shift/su_mean 0.000
_refine_ls_structure_factor_coef Fsqd
_refine_ls_weighting_details 'calc w=1/[\s^2^(Fo^2^)+(0.0301P)^2^+1.0748P] where P=(Fo^2^+2Fc^2^)/3'
_refine_ls_weighting_scheme calc
_refine_ls_wR_factor_gt 0.0657
_refine_ls_wR_factor_ref 0.0689
_reflns_number_gt 2520
_reflns_number_total 2980
_reflns_threshold_expression >2sigma(I)
_cod_data_source_file c8nj00422f2.cif
_cod_data_source_block exp_1407
_cod_depositor_comments 'Adding full bibliography for 7057225--7057228.cif.'
_cod_original_cell_volume 2932.0(2)
_cod_database_code 7057228

loop_
_symmetry_equiv_pos_as_xyz
'x, y, z'
'-x, y, -z+1/2'
'x+1/2, y+1/2, z'
'-x+1/2, y+1/2, -z+1/2'
'-x, -y, -z'
'x, -y, z-1/2'
'-x+1/2, -y+1/2, -z'
'x+1/2, -y+1/2, z-1/2'

loop_
_atom_site_label
_atom_site_type_symbol
_atom_site_fract_x
_atom_site_fract_y
_atom_site_fract_z
_atom_site_U_iso_or_equiv
_atom_site_adp_type
_atom_site_occupancy
_atom_site_symmetry_multiplicity
_atom_site_calc_flag
_atom_site_refinement_flags
Cu1 Cu 0.387702(17) 0.919268(19) 0.24811(2) 0.02730(10) Uani 1 1 d .
Cl3 Cl 0.20133(4) 0.81352(5) 0.07419(5) 0.04181(17) Uani 1 1 d .
Cl4 Cl 0.50957(5) 0.54906(5) 0.39143(6) 0.05121(19) Uani 1 1 d .
Cl2 Cl 0.53222(5) 1.27319(5) 0.43557(6) 0.0537(2) Uani 1 1 d .
Cl1 Cl 0.22604(5) 1.05094(5) 0.05939(6) 0.0575(2) Uani 1 1 d .
N1 N 0.38083(12) 1.06601(13) 0.24343(15) 0.0312(5) Uani 1 1 d .
N2 N 0.36741(12) 0.77548(13) 0.23473(14) 0.0270(4) Uani 1 1 d .
C6 C 0.28723(14) 0.73694(16) 0.16076(18) 0.0291(5) Uani 1 1 d .
C5 C 0.44665(16) 1.11531(17) 0.32679(19) 0.0327(5) Uani 1 1 d .
H5A H 0.4944 1.0832 0.3845 0.039 Uiso 1 1 calc R
C9 C 0.42104(15) 0.62165(16) 0.29974(18) 0.0309(5) Uani 1 1 d .
C10 C 0.43388(15) 0.71703(16) 0.30478(18) 0.0302(5) Uani 1 1 d .
H10A H 0.4902 0.7422 0.3582 0.036 Uiso 1 1 calc R
C3 C 0.37343(17) 1.26134(18) 0.2455(2) 0.0422(6) Uani 1 1 d .
H3A H 0.3716 1.3269 0.2464 0.051 Uiso 1 1 calc R
C7 C 0.26927(16) 0.64146(17) 0.1508(2) 0.0363(6) Uani 1 1 d .
H7A H 0.2122 0.6178 0.0972 0.044 Uiso 1 1 calc R
C8 C 0.33799(17) 0.58244(16) 0.2223(2) 0.0372(6) Uani 1 1 d .
H8A H 0.3288 0.5175 0.2185 0.045 Uiso 1 1 calc R
C1 C 0.31199(15) 1.11467(17) 0.1634(2) 0.0341(6) Uani 1 1 d .
C2 C 0.30512(18) 1.21143(18) 0.1615(2) 0.0424(6) Uani 1 1 d .
H2A H 0.2553 1.2422 0.1045 0.051 Uiso 1 1 calc R
C4 C 0.44468(16) 1.21246(17) 0.3284(2) 0.0351(6) Uani 1 1 d .
Cl6 Cl 0.33871(4) 0.91917(4) 0.36635(5) 0.04065(16) Uani 1 1 d .
Cl5 Cl 0.42543(4) 0.91467(4) 0.11674(4) 0.02978(14) Uani 1 1 d .

loop_
_atom_site_aniso_label
_atom_site_aniso_U_11
_atom_site_aniso_U_22
_atom_site_aniso_U_33
_atom_site_aniso_U_23
_atom_site_aniso_U_13
_atom_site_aniso_U_12
Cu1 0.02845(16) 0.01903(16) 0.03111(18) 0.00058(11) 0.01253(13) 0.00097(11)
Cl3 0.0327(3) 0.0371(3) 0.0430(4) 0.0077(3) 0.0097(3) 0.0030(3)
Cl4 0.0473(4) 0.0344(4) 0.0542(4) 0.0152(3) 0.0124(3) 0.0074(3)
Cl2 0.0550(4) 0.0386(4) 0.0568(5) -0.0157(3) 0.0200(4) -0.0063(3)
Cl1 0.0414(3) 0.0408(4) 0.0573(5) -0.0038(3) 0.0002(3) 0.0052(3)
N1 0.0324(10) 0.0230(10) 0.0367(12) 0.0018(8) 0.0164(10) 0.0040(8)
N2 0.0293(9) 0.0221(10) 0.0298(11) -0.0003(8) 0.0150(8) -0.0024(8)
C6 0.0276(11) 0.0297(13) 0.0287(12) 0.0016(10) 0.0132(10) -0.0004(10)
C5 0.0338(12) 0.0277(12) 0.0348(14) 0.0004(11) 0.0158(11) 0.0046(11)
C9 0.0323(11) 0.0256(12) 0.0332(13) 0.0035(10) 0.0152(10) 0.0002(10)
C10 0.0292(11) 0.0275(12) 0.0305(13) -0.0001(10) 0.0124(10) -0.0026(10)
C3 0.0532(15) 0.0209(13) 0.0532(18) 0.0032(11) 0.0273(14) 0.0055(11)
C7 0.0326(12) 0.0318(13) 0.0377(14) -0.0054(11) 0.0127(11) -0.0088(11)
C8 0.0424(14) 0.0217(12) 0.0460(16) -0.0003(11) 0.0210(12) -0.0030(11)
C1 0.0306(11) 0.0285(13) 0.0404(15) 0.0010(11) 0.0158(11) 0.0031(10)
C2 0.0461(14) 0.0313(14) 0.0441(16) 0.0099(12) 0.0185(13) 0.0120(12)
C4 0.0402(13) 0.0268(12) 0.0415(15) -0.0057(11) 0.0229(12) -0.0001(11)
Cl6 0.0508(4) 0.0313(3) 0.0492(4) 0.0024(3) 0.0322(3) 0.0063(3)
Cl5 0.0279(3) 0.0280(3) 0.0268(3) 0.0006(2) 0.0089(2) -0.0022(2)

loop_
_atom_type_symbol
_atom_type_description
_atom_type_scat_dispersion_real
_atom_type_scat_dispersion_imag
_atom_type_scat_source
Cl Cl 0.1484 0.1585 'International Tables Vol C Tables 4.2.6.8 and 6.1.1.4'
Cu Cu 0.3201 1.2651 'International Tables Vol C Tables 4.2.6.8 and 6.1.1.4'
C C 0.0033 0.0016 'International Tables Vol C Tables 4.2.6.8 and 6.1.1.4'
H H 0.0000 0.0000 'International Tables Vol C Tables 4.2.6.8 and 6.1.1.4'
N N 0.0061 0.0033 'International Tables Vol C Tables 4.2.6.8 and 6.1.1.4'

loop_
_geom_angle_atom_site_label_1
_geom_angle_atom_site_label_2
_geom_angle_atom_site_label_3
_geom_angle
_geom_angle_site_symmetry_3
N2 Cu1 N1 169.22(7) .
N2 Cu1 Cl6 88.20(5) .
N1 Cu1 Cl6 89.50(6) .
N2 Cu1 Cl5 89.52(5) .
N1 Cu1 Cl5 91.95(6) .
Cl6 Cu1 Cl5 175.13(2) .
N2 Cu1 Cl5 96.67(5) 2_655
N1 Cu1 Cl5 94.09(5) 2_655
Cl6 Cu1 Cl5 99.01(2) 2_655
Cl5 Cu1 Cl5 85.52(2) 2_655
C1 N1 C5 117.5(2) .
C1 N1 Cu1 123.52(16) .
C5 N1 Cu1 118.93(15) .
C6 N2 C10 117.24(19) .
C6 N2 Cu1 122.08(15) .
C10 N2 Cu1 120.59(15) .
N2 C6 C7 124.2(2) .
N2 C6 Cl3 116.52(17) .
C7 C6 Cl3 119.28(17) .
N1 C5 C4 121.3(2) .
N1 C5 H5A 119.4 .
C4 C5 H5A 119.4 .
C10 C9 C8 120.5(2) .
C10 C9 Cl4 120.01(18) .
C8 C9 Cl4 119.54(18) .
N2 C10 C9 121.8(2) .
N2 C10 H10A 119.1 .
C9 C10 H10A 119.1 .
C2 C3 C4 118.5(2) .
C2 C3 H3A 120.7 .
C4 C3 H3A 120.7 .
C8 C7 C6 118.0(2) .
C8 C7 H7A 121.0 .
C6 C7 H7A 121.0 .
C7 C8 C9 118.3(2) .
C7 C8 H8A 120.9 .
C9 C8 H8A 120.9 .
N1 C1 C2 123.9(2) .
N1 C1 Cl1 117.17(18) .
C2 C1 Cl1 119.0(2) .
C3 C2 C1 118.4(2) .
C3 C2 H2A 120.8 .
C1 C2 H2A 120.8 .
C3 C4 C5 120.4(2) .
C3 C4 Cl2 119.75(19) .
C5 C4 Cl2 119.8(2) .
Cu1 Cl5 Cu1 94.40(2) 2_655

loop_
_geom_bond_atom_site_label_1
_geom_bond_atom_site_label_2
_geom_bond_distance
_geom_bond_site_symmetry_2
Cu1 N2 2.0593(19) .
Cu1 N1 2.0831(19) .
Cu1 Cl6 2.2382(7) .
Cu1 Cl5 2.2903(6) .
Cu1 Cl5 2.6867(6) 2_655
Cl3 C6 1.723(2) .
Cl4 C9 1.733(2) .
Cl2 C4 1.728(2) .
Cl1 C1 1.718(2) .
N1 C1 1.337(3) .
N1 C5 1.346(3) .
N2 C6 1.329(3) .
N2 C10 1.341(3) .
C6 C7 1.378(3) .
C5 C4 1.378(3) .
C5 H5A 0.9300 .
C9 C10 1.365(3) .
C9 C8 1.376(3) .
C10 H10A 0.9300 .
C3 C2 1.369(4) .
C3 C4 1.373(3) .
C3 H3A 0.9300 .
C7 C8 1.369(3) .
C7 H7A 0.9300 .
C8 H8A 0.9300 .
C1 C2 1.376(3) .
C2 H2A 0.9300 .
Cl5 Cu1 2.6867(6) 2_655

loop_
_geom_torsion_atom_site_label_1
_geom_torsion_atom_site_label_2
_geom_torsion_atom_site_label_3
_geom_torsion_atom_site_label_4
_geom_torsion
_geom_torsion_site_symmetry_1
_geom_torsion_site_symmetry_4
N2 Cu1 N1 C1 -26.5(5) . .
Cl6 Cu1 N1 C1 -104.08(18) . .
Cl5 Cu1 N1 C1 71.28(18) . .
Cl5 Cu1 N1 C1 156.93(17) 2_655 .
N2 Cu1 N1 C5 150.8(4) . .
Cl6 Cu1 N1 C5 73.18(16) . .
Cl5 Cu1 N1 C5 -111.47(16) . .
Cl5 Cu1 N1 C5 -25.82(17) 2_655 .
N1 Cu1 N2 C6 15.4(5) . .
Cl6 Cu1 N2 C6 93.19(17) . .
Cl5 Cu1 N2 C6 -82.51(16) . .
Cl5 Cu1 N2 C6 -167.94(16) 2_655 .
N1 Cu1 N2 C10 -161.1(4) . .
Cl6 Cu1 N2 C10 -83.35(16) . .
Cl5 Cu1 N2 C10 100.95(16) . .
Cl5 Cu1 N2 C10 15.52(16) 2_655 .
C10 N2 C6 C7 -1.2(3) . .
Cu1 N2 C6 C7 -177.84(19) . .
C10 N2 C6 Cl3 177.98(16) . .
Cu1 N2 C6 Cl3 1.3(2) . .
C1 N1 C5 C4 -1.7(3) . .
Cu1 N1 C5 C4 -179.14(18) . .
C6 N2 C10 C9 1.2(3) . .
Cu1 N2 C10 C9 177.90(18) . .
C8 C9 C10 N2 -0.7(4) . .
Cl4 C9 C10 N2 179.39(17) . .
N2 C6 C7 C8 0.7(4) . .
Cl3 C6 C7 C8 -178.49(18) . .
C6 C7 C8 C9 -0.1(4) . .
C10 C9 C8 C7 0.1(4) . .
Cl4 C9 C8 C7 -179.96(19) . .
C5 N1 C1 C2 0.3(4) . .
Cu1 N1 C1 C2 177.6(2) . .
C5 N1 C1 Cl1 -177.81(18) . .
Cu1 N1 C1 Cl1 -0.5(3) . .
C4 C3 C2 C1 -1.0(4) . .
N1 C1 C2 C3 1.1(4) . .
Cl1 C1 C2 C3 179.16(19) . .
C2 C3 C4 C5 -0.4(4) . .
C2 C3 C4 Cl2 179.8(2) . .
N1 C5 C4 C3 1.8(4) . .
N1 C5 C4 Cl2 -178.40(17) . .
N2 Cu1 Cl5 Cu1 -99.51(5) . 2_655
N1 Cu1 Cl5 Cu1 91.16(5) . 2_655
Cl6 Cu1 Cl5 Cu1 -161.6(3) . 2_655
Cl5 Cu1 Cl5 Cu1 -2.79(3) 2_655 2_655
